data_7063114
loop_
_publ_author_name
'Halder, Supriyo'
'Naskar, Srijita'
'Jana, Debashis'
'Kanrar, Gopal'
'Pramanik, Kausikisankar'
'Ganguly, Sanjib'

_publ_section_title
;
 Ruthenium complexes of redox non-innocent aryl-azo-oximes for catalytic
 \a-alkylation of ketones and synthesis of 2-substituted quinolines
;
_journal_issue 18
_journal_name_full 'New Journal of Chemistry'
_journal_page_first 8181
_journal_page_last 8194
_journal_paper_doi 10.1039/D4NJ00391H
_journal_volume 48
_journal_year 2024
_chemical_formula_moiety 'C50 H39 Cl F N3 O2 P2 Ru'
_chemical_formula_sum 'C50 H39 Cl F N3 O2 P2 Ru'
_chemical_formula_weight 931.30
_space_group_crystal_system monoclinic
_space_group_IT_number 14
_space_group_name_Hall '-P 2yn'
_space_group_name_H-M_alt 'P 1 21/n 1'
_atom_sites_solution_hydrogens geom
_atom_sites_solution_primary dual
_audit_creation_date 2023-09-10
_audit_creation_method
;
Olex2 1.5
(compiled 2023.08.24 svn.re1ec1418 for OlexSys, GUI svn.r6817)
;
_audit_update_record
;
2023-10-25 deposited with the CCDC.	2024-04-03 downloaded from the CCDC.
;
_cell_angle_alpha 90
_cell_angle_beta 94.6440(10)
_cell_angle_gamma 90
_cell_formula_units_Z 4
_cell_length_a 10.5558(3)
_cell_length_b 21.1187(7)
_cell_length_c 19.2437(6)
_cell_measurement_reflns_used 9393
_cell_measurement_temperature 273.15
_cell_measurement_theta_max 25.69
_cell_measurement_theta_min 2.28
_cell_volume 4275.8(2)
_computing_cell_refinement 'SAINT V8.38A (Bruker, 2018)'
_computing_data_reduction 'SAINT V8.38A (Bruker, 2018)'
_computing_molecular_graphics 'Olex2 1.5 (Dolomanov et al., 2009)'
_computing_publication_material 'Olex2 1.5 (Dolomanov et al., 2009)'
_computing_structure_refinement 'SHELXL 2018/3 (Sheldrick, 2015)'
_computing_structure_solution 'SHELXT 2018/2 (Sheldrick, 2018)'
_diffrn_ambient_temperature 273.15
_diffrn_measured_fraction_theta_full 0.999
_diffrn_measured_fraction_theta_max 0.998
_diffrn_measurement_device_type 'Bruker D8 QUEST SC-XRD'
_diffrn_measurement_method '\f and \w scans'
_diffrn_radiation_type MoK\a
_diffrn_radiation_wavelength 0.71073
_diffrn_reflns_av_R_equivalents 0.0765
_diffrn_reflns_av_unetI/netI 0.0315
_diffrn_reflns_Laue_measured_fraction_full 0.999
_diffrn_reflns_Laue_measured_fraction_max 0.998
_diffrn_reflns_limit_h_max 12
_diffrn_reflns_limit_h_min -12
_diffrn_reflns_limit_k_max 25
_diffrn_reflns_limit_k_min -25
_diffrn_reflns_limit_l_max 23
_diffrn_reflns_limit_l_min -23
_diffrn_reflns_number 115966
_diffrn_reflns_point_group_measured_fraction_full 0.999
_diffrn_reflns_point_group_measured_fraction_max 0.998
_diffrn_reflns_theta_full 25.242
_diffrn_reflns_theta_max 25.715
_diffrn_reflns_theta_min 2.163
_diffrn_source_current 1.0
_diffrn_source_power 0.05
_diffrn_source_voltage 50.0
_diffrn_standards_number 0
_exptl_absorpt_coefficient_mu 0.553
_exptl_absorpt_correction_T_max 0.5577
_exptl_absorpt_correction_T_min 0.4893
_exptl_absorpt_correction_type multi-scan
_exptl_absorpt_process_details
;
SADABS-2016/2 (Bruker,2016/2) was used for absorption correction.
wR2(int) was 0.1409 before and 0.0801 after correction.
The Ratio of minimum to maximum transmission is 0.8774.
The \l/2 correction factor is Not present.
;
_exptl_crystal_colour 'metallic reddish pink'
_exptl_crystal_colour_lustre metallic
_exptl_crystal_colour_modifier reddish
_exptl_crystal_colour_primary pink
_exptl_crystal_density_diffrn 1.447
_exptl_crystal_description block
_exptl_crystal_F_000 1904
_exptl_crystal_recrystallization_method
'The material was recrystallised from a mixture of DCM and hexane  by solvent layering'
_exptl_crystal_size_max 0.4
_exptl_crystal_size_mid 0.2
_exptl_crystal_size_min 0.1
_refine_diff_density_max 0.634
_refine_diff_density_min -0.600
_refine_diff_density_rms 0.075
_refine_ls_extinction_method none
_refine_ls_goodness_of_fit_ref 1.249
_refine_ls_hydrogen_treatment constr
_refine_ls_matrix_type full
_refine_ls_number_parameters 541
_refine_ls_number_reflns 8138
_refine_ls_number_restraints 0
_refine_ls_restrained_S_all 1.249
_refine_ls_R_factor_all 0.0655
_refine_ls_R_factor_gt 0.0552
_refine_ls_shift/su_max 0.001
_refine_ls_shift/su_mean 0.000
_refine_ls_structure_factor_coef Fsqd
_refine_ls_weighting_details 'w=1/[\s^2^(Fo^2^)+10.6181P] where P=(Fo^2^+2Fc^2^)/3'
_refine_ls_weighting_scheme calc
_refine_ls_wR_factor_gt 0.0949
_refine_ls_wR_factor_ref 0.0989
_reflns_Friedel_coverage 0.000
_reflns_number_gt 7170
_reflns_number_total 8138
_reflns_threshold_expression 'I > 2\s(I)'
_cod_data_source_file d4nj00391h2.cif
_cod_data_source_block 2a
_cod_depositor_comments 'Adding full bibliography for 7063114--7063119.cif.'
_cod_database_code 7063114
_shelx_shelxl_version_number 2018/3
_shelx_space_group_comment
;
The symmetry employed for this shelxl refinement is uniquely defined
by the following loop, which should always be used as a source of
symmetry information in preference to the above space-group names.
They are only intended as comments.
;
_olex2_refinement_description
;
1. Fixed Uiso
 At 1.2 times of:
  All C(H) groups
2.a Aromatic/amide H refined with riding coordinates:
 C4(H4), C5(H5), C7(H7), C8(H8), C10(H10), C11(H11), C12(H12), C13(H13),
 C14(H14), C16(H16), C17(H17), C18(H18), C19(H19), C20(H20), C22(H22), C23(H23),
  C24(H24), C25(H25), C26(H26), C28(H28), C29(H29), C30(H30), C31(H31),
 C32(H32), C34(H34), C35(H35), C36(H36), C37(H37), C38(H38), C40(H40), C41(H41),
  C42(H42), C43(H43), C44(H44), C46(H46), C47(H47), C48(H48), C49(H49), C50(H50)
;
_olex2_exptl_crystal_mounting_method 'The crystal was mounted on a glass fibre with superglue'
_olex2_submission_special_instructions 'No special instructions were received'

loop_
_space_group_symop_operation_xyz
'x, y, z'
'-x+1/2, y+1/2, -z+1/2'
'-x, -y, -z'
'x-1/2, -y-1/2, z-1/2'

loop_
_atom_site_label
_atom_site_type_symbol
_atom_site_fract_x
_atom_site_fract_y
_atom_site_fract_z
_atom_site_U_iso_or_equiv
_atom_site_adp_type
_atom_site_occupancy
_atom_site_site_symmetry_order
_atom_site_calc_flag
_atom_site_refinement_flags_posn
_atom_site_refinement_flags_adp
_atom_site_refinement_flags_occupancy
_atom_site_disorder_assembly
_atom_site_disorder_group
Ru1 Ru 0.58517(3) 0.67476(2) 0.72144(2) 0.02502(9) Uani 1 1 d . . . . .
Cl1 Cl 0.68215(11) 0.74978(5) 0.80476(6) 0.0437(3) Uani 1 1 d . . . . .
P1 P 0.50776(10) 0.61392(5) 0.81635(5) 0.0292(2) Uani 1 1 d . . . . .
P2 P 0.65962(10) 0.73531(5) 0.62686(5) 0.0280(2) Uani 1 1 d . . . . .
F1 F 1.0942(3) 0.38158(16) 0.6368(2) 0.0866(11) Uani 1 1 d . . . . .
O1 O 0.3568(3) 0.76152(16) 0.70576(19) 0.0542(9) Uani 1 1 d . . . . .
O2 O 0.8472(3) 0.62307(14) 0.76476(16) 0.0418(7) Uani 1 1 d . . . . .
N1 N 0.7450(3) 0.61659(15) 0.72631(16) 0.0290(7) Uani 1 1 d . . . . .
N2 N 0.6186(3) 0.55939(15) 0.64538(16) 0.0295(7) Uani 1 1 d . . . . .
N3 N 0.5327(3) 0.60230(14) 0.65416(16) 0.0261(7) Uani 1 1 d . . . . .
C1 C 0.4407(4) 0.72691(19) 0.7122(2) 0.0350(9) Uani 1 1 d . . . . .
C2 C 0.7318(4) 0.56659(18) 0.6827(2) 0.0286(8) Uani 1 1 d . . . . .
C3 C 0.8297(4) 0.51817(18) 0.6735(2) 0.0290(8) Uani 1 1 d . . . . .
C4 C 0.7936(4) 0.4562(2) 0.6588(2) 0.0378(10) Uani 1 1 d . . . . .
H4 H 0.707949 0.445522 0.657031 0.045 Uiso 1 1 calc R U . . .
C5 C 0.8816(5) 0.4101(2) 0.6467(2) 0.0470(12) Uani 1 1 d . . . . .
H5 H 0.856243 0.368622 0.637042 0.056 Uiso 1 1 calc R U . . .
C6 C 1.0062(5) 0.4267(2) 0.6492(3) 0.0508(12) Uani 1 1 d . . . . .
C7 C 1.0468(4) 0.4869(2) 0.6638(3) 0.0553(13) Uani 1 1 d . . . . .
H7 H 1.132729 0.496942 0.665173 0.066 Uiso 1 1 calc R U . . .
C8 C 0.9579(4) 0.5330(2) 0.6765(3) 0.0454(11) Uani 1 1 d . . . . .
H8 H 0.984470 0.574094 0.687103 0.054 Uiso 1 1 calc R U . . .
C9 C 0.4160(4) 0.58898(18) 0.6122(2) 0.0294(9) Uani 1 1 d . . . . .
C10 C 0.3057(4) 0.6210(2) 0.6232(3) 0.0466(12) Uani 1 1 d . . . . .
H10 H 0.305991 0.651736 0.657803 0.056 Uiso 1 1 calc R U . . .
C11 C 0.1940(4) 0.6075(2) 0.5828(3) 0.0540(13) Uani 1 1 d . . . . .
H11 H 0.120054 0.629485 0.590454 0.065 Uiso 1 1 calc R U . . .
C12 C 0.1914(4) 0.5622(2) 0.5316(2) 0.0509(13) Uani 1 1 d . . . . .
H12 H 0.116619 0.553604 0.504260 0.061 Uiso 1 1 calc R U . . .
C13 C 0.2996(5) 0.5301(3) 0.5215(3) 0.0591(14) Uani 1 1 d . . . . .
H13 H 0.298286 0.498895 0.487279 0.071 Uiso 1 1 calc R U . . .
C14 C 0.4124(4) 0.5428(2) 0.5612(2) 0.0487(12) Uani 1 1 d . . . . .
H14 H 0.485597 0.520292 0.553422 0.058 Uiso 1 1 calc R U . . .
C15 C 0.8301(4) 0.73607(19) 0.6160(2) 0.0340(9) Uani 1 1 d . . . . .
C16 C 0.8773(5) 0.7442(2) 0.5511(3) 0.0514(12) Uani 1 1 d . . . . .
H16 H 0.822198 0.742526 0.510887 0.062 Uiso 1 1 calc R U . . .
C17 C 1.0054(5) 0.7548(3) 0.5459(3) 0.0633(15) Uani 1 1 d . . . . .
H17 H 1.035916 0.760829 0.502379 0.076 Uiso 1 1 calc R U . . .
C18 C 1.0877(5) 0.7565(2) 0.6049(3) 0.0580(14) Uani 1 1 d . . . . .
H18 H 1.173633 0.764273 0.601404 0.070 Uiso 1 1 calc R U . . .
C19 C 1.0426(4) 0.7466(2) 0.6692(3) 0.0489(12) Uani 1 1 d . . . . .
H19 H 1.099035 0.746432 0.708939 0.059 Uiso 1 1 calc R U . . .
C20 C 0.9145(4) 0.7370(2) 0.6753(2) 0.0398(10) Uani 1 1 d . . . . .
H20 H 0.884770 0.731165 0.719061 0.048 Uiso 1 1 calc R U . . .
C21 C 0.6249(4) 0.82074(19) 0.6196(2) 0.0337(9) Uani 1 1 d . . . . .
C22 C 0.6492(5) 0.8522(2) 0.5582(2) 0.0459(11) Uani 1 1 d . . . . .
H22 H 0.679600 0.829391 0.521746 0.055 Uiso 1 1 calc R U . . .
C23 C 0.6289(5) 0.9162(2) 0.5508(3) 0.0569(14) Uani 1 1 d . . . . .
H23 H 0.645826 0.936333 0.509563 0.068 Uiso 1 1 calc R U . . .
C24 C 0.5842(5) 0.9503(2) 0.6039(3) 0.0580(14) Uani 1 1 d . . . . .
H24 H 0.569809 0.993591 0.598580 0.070 Uiso 1 1 calc R U . . .
C25 C 0.5604(5) 0.9210(2) 0.6647(3) 0.0548(13) Uani 1 1 d . . . . .
H25 H 0.530000 0.944319 0.700789 0.066 Uiso 1 1 calc R U . . .
C26 C 0.5815(4) 0.8561(2) 0.6729(2) 0.0424(11) Uani 1 1 d . . . . .
H26 H 0.566199 0.836624 0.714729 0.051 Uiso 1 1 calc R U . . .
C27 C 0.5830(4) 0.70618(19) 0.5444(2) 0.0356(10) Uani 1 1 d . . . . .
C28 C 0.4649(4) 0.7304(2) 0.5207(2) 0.0460(12) Uani 1 1 d . . . . .
H28 H 0.428286 0.762104 0.546016 0.055 Uiso 1 1 calc R U . . .
C29 C 0.4015(6) 0.7080(3) 0.4602(3) 0.0665(17) Uani 1 1 d . . . . .
H29 H 0.322474 0.724713 0.445035 0.080 Uiso 1 1 calc R U . . .
C30 C 0.4535(7) 0.6620(3) 0.4228(3) 0.074(2) Uani 1 1 d . . . . .
H30 H 0.411482 0.648234 0.381226 0.089 Uiso 1 1 calc R U . . .
C31 C 0.5674(7) 0.6356(3) 0.4459(3) 0.0719(19) Uani 1 1 d . . . . .
H31 H 0.601276 0.603007 0.420655 0.086 Uiso 1 1 calc R U . . .
C32 C 0.6339(5) 0.6573(2) 0.5078(2) 0.0487(12) Uani 1 1 d . . . . .
H32 H 0.711064 0.639115 0.523738 0.058 Uiso 1 1 calc R U . . .
C33 C 0.4964(4) 0.52916(19) 0.7961(2) 0.0317(9) Uani 1 1 d . . . . .
C34 C 0.3994(4) 0.5052(2) 0.7504(2) 0.0406(10) Uani 1 1 d . . . . .
H34 H 0.336655 0.532282 0.731023 0.049 Uiso 1 1 calc R U . . .
C35 C 0.3949(5) 0.4417(2) 0.7333(3) 0.0514(13) Uani 1 1 d . . . . .
H35 H 0.328502 0.426047 0.703488 0.062 Uiso 1 1 calc R U . . .
C36 C 0.4895(5) 0.4014(2) 0.7608(3) 0.0565(14) Uani 1 1 d . . . . .
H36 H 0.487230 0.358630 0.749423 0.068 Uiso 1 1 calc R U . . .
C37 C 0.5856(5) 0.4249(2) 0.8044(3) 0.0581(14) Uani 1 1 d . . . . .
H37 H 0.649529 0.397837 0.822578 0.070 Uiso 1 1 calc R U . . .
C38 C 0.5900(4) 0.4880(2) 0.8222(3) 0.0468(11) Uani 1 1 d . . . . .
H38 H 0.656809 0.503058 0.852193 0.056 Uiso 1 1 calc R U . . .
C39 C 0.5968(4) 0.6120(2) 0.9024(2) 0.0383(10) Uani 1 1 d . . . . .
C40 C 0.7257(4) 0.6247(2) 0.9100(2) 0.0467(12) Uani 1 1 d . . . . .
H40 H 0.767378 0.638989 0.872168 0.056 Uiso 1 1 calc R U . . .
C41 C 0.7924(5) 0.6160(3) 0.9745(3) 0.0622(15) Uani 1 1 d . . . . .
H41 H 0.879138 0.624442 0.979547 0.075 Uiso 1 1 calc R U . . .
C42 C 0.7329(6) 0.5952(3) 1.0305(3) 0.0727(18) Uani 1 1 d . . . . .
H42 H 0.779122 0.589161 1.073176 0.087 Uiso 1 1 calc R U . . .
C43 C 0.6046(6) 0.5831(3) 1.0238(3) 0.0721(17) Uani 1 1 d . . . . .
H43 H 0.563660 0.569478 1.062090 0.086 Uiso 1 1 calc R U . . .
C44 C 0.5362(5) 0.5912(3) 0.9596(2) 0.0568(14) Uani 1 1 d . . . . .
H44 H 0.449462 0.582628 0.954949 0.068 Uiso 1 1 calc R U . . .
C45 C 0.3495(4) 0.6393(2) 0.8375(2) 0.0390(10) Uani 1 1 d . . . . .
C46 C 0.2445(4) 0.6002(3) 0.8394(3) 0.0533(13) Uani 1 1 d . . . . .
H46 H 0.253112 0.556782 0.832968 0.064 Uiso 1 1 calc R U . . .
C47 C 0.1265(5) 0.6254(3) 0.8509(3) 0.0712(17) Uani 1 1 d . . . . .
H47 H 0.056082 0.598940 0.850420 0.085 Uiso 1 1 calc R U . . .
C48 C 0.1129(6) 0.6885(4) 0.8628(3) 0.076(2) Uani 1 1 d . . . . .
H48 H 0.033253 0.705175 0.869575 0.091 Uiso 1 1 calc R U . . .
C49 C 0.2171(6) 0.7271(3) 0.8648(3) 0.0701(18) Uani 1 1 d . . . . .
H49 H 0.208576 0.769918 0.874838 0.084 Uiso 1 1 calc R U . . .
C50 C 0.3349(5) 0.7032(2) 0.8519(2) 0.0492(12) Uani 1 1 d . . . . .
H50 H 0.404819 0.730123 0.852968 0.059 Uiso 1 1 calc R U . . .

loop_
_atom_site_aniso_label
_atom_site_aniso_U_11
_atom_site_aniso_U_22
_atom_site_aniso_U_33
_atom_site_aniso_U_23
_atom_site_aniso_U_13
_atom_site_aniso_U_12
Ru1 0.02417(15) 0.02345(15) 0.02652(16) -0.00278(13) -0.00367(11) -0.00034(13)
Cl1 0.0518(7) 0.0344(6) 0.0421(6) -0.0077(5) -0.0123(5) -0.0006(5)
P1 0.0286(5) 0.0301(5) 0.0284(5) 0.0002(4) -0.0012(4) 0.0007(4)
P2 0.0297(5) 0.0246(5) 0.0288(5) -0.0017(4) -0.0035(4) -0.0015(4)
F1 0.066(2) 0.064(2) 0.131(3) -0.010(2) 0.016(2) 0.0366(18)
O1 0.0378(18) 0.048(2) 0.075(2) 0.0035(18) -0.0058(16) 0.0130(16)
O2 0.0312(16) 0.0407(17) 0.0510(19) -0.0081(14) -0.0125(14) 0.0024(13)
N1 0.0258(17) 0.0276(17) 0.0320(18) 0.0001(14) -0.0072(14) -0.0005(14)
N2 0.0267(17) 0.0295(18) 0.0321(18) -0.0026(14) 0.0013(14) 0.0011(14)
N3 0.0235(16) 0.0261(17) 0.0285(17) -0.0010(14) 0.0001(13) -0.0026(13)
C1 0.035(2) 0.031(2) 0.038(2) 0.0003(18) -0.0029(19) -0.0025(19)
C2 0.026(2) 0.028(2) 0.031(2) 0.0028(17) -0.0023(16) -0.0021(16)
C3 0.031(2) 0.024(2) 0.032(2) 0.0032(16) 0.0035(16) 0.0019(16)
C4 0.037(2) 0.034(2) 0.042(2) 0.0004(19) 0.0005(19) 0.0001(19)
C5 0.056(3) 0.031(2) 0.054(3) 0.002(2) -0.001(2) 0.005(2)
C6 0.051(3) 0.042(3) 0.059(3) 0.001(2) 0.007(2) 0.023(2)
C7 0.031(2) 0.058(3) 0.078(4) 0.005(3) 0.012(2) 0.007(2)
C8 0.036(2) 0.038(3) 0.063(3) -0.002(2) 0.004(2) 0.000(2)
C9 0.029(2) 0.031(2) 0.027(2) 0.0040(17) -0.0036(16) -0.0066(17)
C10 0.038(3) 0.031(2) 0.069(3) -0.012(2) -0.008(2) -0.001(2)
C11 0.029(2) 0.046(3) 0.084(4) 0.005(3) -0.015(2) 0.000(2)
C12 0.039(3) 0.063(3) 0.047(3) 0.001(2) -0.014(2) -0.016(2)
C13 0.044(3) 0.081(4) 0.050(3) -0.023(3) -0.008(2) -0.009(3)
C14 0.038(3) 0.065(3) 0.042(3) -0.020(2) -0.006(2) 0.002(2)
C15 0.031(2) 0.030(2) 0.040(2) 0.0045(18) -0.0002(18) 0.0010(17)
C16 0.045(3) 0.060(3) 0.048(3) 0.017(2) 0.001(2) 0.001(2)
C17 0.046(3) 0.076(4) 0.070(4) 0.030(3) 0.019(3) 0.007(3)
C18 0.032(3) 0.057(3) 0.086(4) 0.014(3) 0.007(3) 0.003(2)
C19 0.035(2) 0.046(3) 0.064(3) -0.002(2) -0.007(2) 0.001(2)
C20 0.039(2) 0.034(2) 0.046(3) -0.003(2) 0.000(2) 0.0000(19)
C21 0.034(2) 0.027(2) 0.038(2) 0.0022(18) -0.0097(17) -0.0027(18)
C22 0.056(3) 0.034(2) 0.048(3) 0.002(2) 0.002(2) 0.000(2)
C23 0.072(4) 0.041(3) 0.056(3) 0.016(3) -0.005(3) -0.006(3)
C24 0.070(4) 0.028(2) 0.072(4) 0.006(3) -0.016(3) 0.002(2)
C25 0.069(4) 0.035(3) 0.059(3) -0.013(2) -0.004(3) 0.007(2)
C26 0.052(3) 0.034(2) 0.040(3) -0.002(2) -0.006(2) -0.004(2)
C27 0.047(3) 0.030(2) 0.028(2) 0.0020(18) -0.0020(19) -0.0132(19)
C28 0.053(3) 0.046(3) 0.037(2) 0.005(2) -0.006(2) -0.016(2)
C29 0.065(4) 0.087(4) 0.044(3) 0.005(3) -0.020(3) -0.035(3)
C30 0.109(5) 0.075(4) 0.036(3) 0.005(3) -0.015(3) -0.056(4)
C31 0.131(6) 0.045(3) 0.042(3) -0.015(3) 0.021(3) -0.034(4)
C32 0.072(3) 0.033(2) 0.042(3) -0.002(2) 0.013(2) -0.009(2)
C33 0.035(2) 0.029(2) 0.032(2) 0.0024(17) 0.0067(17) -0.0014(17)
C34 0.048(3) 0.032(2) 0.041(2) 0.0034(19) -0.003(2) -0.003(2)
C35 0.064(3) 0.038(3) 0.051(3) 0.000(2) -0.006(2) -0.012(2)
C36 0.077(4) 0.029(3) 0.064(3) -0.003(2) 0.012(3) -0.002(2)
C37 0.060(3) 0.037(3) 0.076(4) 0.008(3) -0.001(3) 0.014(2)
C38 0.041(3) 0.039(3) 0.058(3) -0.002(2) -0.004(2) 0.007(2)
C39 0.047(3) 0.035(2) 0.032(2) 0.0000(18) -0.0055(19) 0.001(2)
C40 0.050(3) 0.046(3) 0.042(3) 0.001(2) -0.010(2) -0.001(2)
C41 0.064(4) 0.065(4) 0.053(3) 0.000(3) -0.024(3) 0.002(3)
C42 0.092(5) 0.081(4) 0.039(3) 0.000(3) -0.028(3) 0.008(4)
C43 0.095(5) 0.086(4) 0.035(3) 0.015(3) -0.001(3) 0.009(4)
C44 0.062(3) 0.069(4) 0.039(3) 0.009(3) 0.002(2) -0.005(3)
C45 0.041(2) 0.046(3) 0.030(2) -0.001(2) 0.0013(19) 0.008(2)
C46 0.041(3) 0.058(3) 0.062(3) -0.001(3) 0.014(2) -0.001(2)
C47 0.043(3) 0.108(5) 0.064(4) 0.001(4) 0.014(3) 0.003(3)
C48 0.050(3) 0.122(6) 0.057(4) -0.003(4) 0.015(3) 0.041(4)
C49 0.083(4) 0.081(4) 0.047(3) -0.010(3) 0.010(3) 0.040(4)
C50 0.056(3) 0.049(3) 0.043(3) -0.005(2) 0.007(2) 0.013(2)

loop_
_atom_type_symbol
_atom_type_description
_atom_type_scat_dispersion_real
_atom_type_scat_dispersion_imag
_atom_type_scat_source
C C 0.0033 0.0016 'International Tables Vol C Tables 4.2.6.8 and 6.1.1.4'
H H 0.0000 0.0000 'International Tables Vol C Tables 4.2.6.8 and 6.1.1.4'
Cl Cl 0.1484 0.1585 'International Tables Vol C Tables 4.2.6.8 and 6.1.1.4'
F F 0.0171 0.0103 'International Tables Vol C Tables 4.2.6.8 and 6.1.1.4'
N N 0.0061 0.0033 'International Tables Vol C Tables 4.2.6.8 and 6.1.1.4'
O O 0.0106 0.0060 'International Tables Vol C Tables 4.2.6.8 and 6.1.1.4'
P P 0.1023 0.0942 'International Tables Vol C Tables 4.2.6.8 and 6.1.1.4'
Ru Ru -1.2594 0.8363 'International Tables Vol C Tables 4.2.6.8 and 6.1.1.4'

loop_
_geom_angle_atom_site_label_1
_geom_angle_atom_site_label_2
_geom_angle_atom_site_label_3
_geom_angle
_geom_angle_site_symmetry_1
_geom_angle_site_symmetry_3
_geom_angle_publ_flag
Cl1 Ru1 P1 89.89(4) . . ?
P2 Ru1 Cl1 90.39(4) . . ?
P2 Ru1 P1 179.39(4) . . ?
N1 Ru1 Cl1 93.36(9) . . ?
N1 Ru1 P1 88.55(9) . . ?
N1 Ru1 P2 91.98(9) . . ?
N3 Ru1 Cl1 169.75(9) . . ?
N3 Ru1 P1 89.41(9) . . ?
N3 Ru1 P2 90.41(9) . . ?
N3 Ru1 N1 76.40(12) . . ?
C1 Ru1 Cl1 88.59(13) . . ?
C1 Ru1 P1 93.50(13) . . ?
C1 Ru1 P2 85.96(13) . . ?
C1 Ru1 N1 177.17(16) . . ?
C1 Ru1 N3 101.66(15) . . ?
C33 P1 Ru1 112.15(13) . . ?
C33 P1 C39 100.96(19) . . ?
C39 P1 Ru1 120.73(15) . . ?
C45 P1 Ru1 112.37(14) . . ?
C45 P1 C33 106.7(2) . . ?
C45 P1 C39 102.4(2) . . ?
C15 P2 Ru1 118.39(13) . . ?
C15 P2 C21 100.03(18) . . ?
C21 P2 Ru1 120.14(14) . . ?
C27 P2 Ru1 109.19(13) . . ?
C27 P2 C15 105.9(2) . . ?
C27 P2 C21 101.06(18) . . ?
O2 N1 Ru1 127.7(2) . . ?
O2 N1 C2 119.3(3) . . ?
C2 N1 Ru1 113.0(2) . . ?
N3 N2 C2 116.6(3) . . ?
N2 N3 Ru1 116.4(2) . . ?
N2 N3 C9 111.3(3) . . ?
C9 N3 Ru1 132.3(3) . . ?
O1 C1 Ru1 176.2(4) . . ?
N1 C2 N2 117.4(3) . . ?
N1 C2 C3 125.4(3) . . ?
N2 C2 C3 117.1(3) . . ?
C4 C3 C2 119.7(4) . . ?
C8 C3 C2 122.0(4) . . ?
C8 C3 C4 118.3(4) . . ?
C3 C4 H4 119.2 . . ?
C5 C4 C3 121.6(4) . . ?
C5 C4 H4 119.2 . . ?
C4 C5 H5 120.8 . . ?
C6 C5 C4 118.4(4) . . ?
C6 C5 H5 120.8 . . ?
C5 C6 F1 118.9(5) . . ?
C5 C6 C7 122.3(4) . . ?
C7 C6 F1 118.7(5) . . ?
C6 C7 H7 120.5 . . ?
C6 C7 C8 119.0(4) . . ?
C8 C7 H7 120.5 . . ?
C3 C8 C7 120.4(4) . . ?
C3 C8 H8 119.8 . . ?
C7 C8 H8 119.8 . . ?
C10 C9 N3 120.8(4) . . ?
C10 C9 C14 118.7(4) . . ?
C14 C9 N3 120.5(4) . . ?
C9 C10 H10 119.9 . . ?
C9 C10 C11 120.2(4) . . ?
C11 C10 H10 119.9 . . ?
C10 C11 H11 119.6 . . ?
C12 C11 C10 120.8(5) . . ?
C12 C11 H11 119.6 . . ?
C11 C12 H12 120.5 . . ?
C13 C12 C11 118.9(4) . . ?
C13 C12 H12 120.5 . . ?
C12 C13 H13 119.4 . . ?
C12 C13 C14 121.3(5) . . ?
C14 C13 H13 119.4 . . ?
C9 C14 C13 120.1(4) . . ?
C9 C14 H14 119.9 . . ?
C13 C14 H14 119.9 . . ?
C16 C15 P2 122.0(3) . . ?
C20 C15 P2 118.5(3) . . ?
C20 C15 C16 118.9(4) . . ?
C15 C16 H16 119.7 . . ?
C17 C16 C15 120.5(5) . . ?
C17 C16 H16 119.7 . . ?
C16 C17 H17 119.9 . . ?
C18 C17 C16 120.1(5) . . ?
C18 C17 H17 119.9 . . ?
C17 C18 H18 120.1 . . ?
C17 C18 C19 119.9(5) . . ?
C19 C18 H18 120.1 . . ?
C18 C19 H19 119.7 . . ?
C18 C19 C20 120.6(5) . . ?
C20 C19 H19 119.7 . . ?
C15 C20 H20 120.0 . . ?
C19 C20 C15 119.9(4) . . ?
C19 C20 H20 120.0 . . ?
C22 C21 P2 118.7(3) . . ?
C26 C21 P2 123.4(3) . . ?
C26 C21 C22 117.8(4) . . ?
C21 C22 H22 119.4 . . ?
C23 C22 C21 121.2(5) . . ?
C23 C22 H22 119.4 . . ?
C22 C23 H23 119.9 . . ?
C24 C23 C22 120.1(5) . . ?
C24 C23 H23 119.9 . . ?
C23 C24 H24 120.0 . . ?
C23 C24 C25 120.0(5) . . ?
C25 C24 H24 120.0 . . ?
C24 C25 H25 119.9 . . ?
C24 C25 C26 120.3(5) . . ?
C26 C25 H25 119.9 . . ?
C21 C26 C25 120.5(5) . . ?
C21 C26 H26 119.7 . . ?
C25 C26 H26 119.7 . . ?
C28 C27 P2 118.9(3) . . ?
C32 C27 P2 122.0(4) . . ?
C32 C27 C28 118.9(4) . . ?
C27 C28 H28 119.6 . . ?
C29 C28 C27 120.8(5) . . ?
C29 C28 H28 119.6 . . ?
C28 C29 H29 119.8 . . ?
C30 C29 C28 120.3(6) . . ?
C30 C29 H29 119.8 . . ?
C29 C30 H30 119.8 . . ?
C29 C30 C31 120.4(5) . . ?
C31 C30 H30 119.8 . . ?
C30 C31 H31 119.8 . . ?
C30 C31 C32 120.4(5) . . ?
C32 C31 H31 119.8 . . ?
C27 C32 C31 119.1(5) . . ?
C27 C32 H32 120.4 . . ?
C31 C32 H32 120.4 . . ?
C34 C33 P1 121.5(3) . . ?
C38 C33 P1 120.3(3) . . ?
C38 C33 C34 118.0(4) . . ?
C33 C34 H34 119.5 . . ?
C35 C34 C33 120.9(4) . . ?
C35 C34 H34 119.5 . . ?
C34 C35 H35 120.1 . . ?
C34 C35 C36 119.8(5) . . ?
C36 C35 H35 120.1 . . ?
C35 C36 H36 120.2 . . ?
C37 C36 C35 119.5(5) . . ?
C37 C36 H36 120.2 . . ?
C36 C37 H37 119.5 . . ?
C36 C37 C38 121.0(5) . . ?
C38 C37 H37 119.5 . . ?
C33 C38 H38 119.6 . . ?
C37 C38 C33 120.7(5) . . ?
C37 C38 H38 119.6 . . ?
C40 C39 P1 121.1(3) . . ?
C40 C39 C44 119.4(4) . . ?
C44 C39 P1 119.1(4) . . ?
C39 C40 H40 120.3 . . ?
C39 C40 C41 119.4(5) . . ?
C41 C40 H40 120.3 . . ?
C40 C41 H41 119.5 . . ?
C42 C41 C40 121.1(5) . . ?
C42 C41 H41 119.5 . . ?
C41 C42 H42 120.0 . . ?
C41 C42 C43 120.0(5) . . ?
C43 C42 H42 120.0 . . ?
C42 C43 H43 120.1 . . ?
C42 C43 C44 119.9(5) . . ?
C44 C43 H43 120.1 . . ?
C39 C44 C43 120.2(5) . . ?
C39 C44 H44 119.9 . . ?
C43 C44 H44 119.9 . . ?
C46 C45 P1 125.2(4) . . ?
C46 C45 C50 118.2(4) . . ?
C50 C45 P1 116.6(4) . . ?
C45 C46 H46 119.8 . . ?
C45 C46 C47 120.3(5) . . ?
C47 C46 H46 119.8 . . ?
C46 C47 H47 119.6 . . ?
C48 C47 C46 120.7(6) . . ?
C48 C47 H47 119.6 . . ?
C47 C48 H48 120.2 . . ?
C47 C48 C49 119.5(5) . . ?
C49 C48 H48 120.2 . . ?
C48 C49 H49 119.7 . . ?
C48 C49 C50 120.7(6) . . ?
C50 C49 H49 119.7 . . ?
C45 C50 H50 119.8 . . ?
C49 C50 C45 120.4(5) . . ?
C49 C50 H50 119.8 . . ?

loop_
_geom_bond_atom_site_label_1
_geom_bond_atom_site_label_2
_geom_bond_distance
_geom_bond_site_symmetry_2
_geom_bond_publ_flag
Ru1 Cl1 2.4213(11) . ?
Ru1 P1 2.4283(11) . ?
Ru1 P2 2.4075(11) . ?
Ru1 N1 2.083(3) . ?
Ru1 N3 2.052(3) . ?
Ru1 C1 1.878(4) . ?
P1 C33 1.834(4) . ?
P1 C39 1.838(4) . ?
P1 C45 1.831(4) . ?
P2 C15 1.829(4) . ?
P2 C21 1.844(4) . ?
P2 C27 1.828(4) . ?
F1 C6 1.365(5) . ?
O1 C1 1.147(5) . ?
O2 N1 1.265(4) . ?
N1 C2 1.349(5) . ?
N2 N3 1.303(4) . ?
N2 C2 1.352(5) . ?
N3 C9 1.445(5) . ?
C2 C3 1.475(5) . ?
C3 C4 1.385(5) . ?
C3 C8 1.385(6) . ?
C4 H4 0.9300 . ?
C4 C5 1.379(6) . ?
C5 H5 0.9300 . ?
C5 C6 1.359(7) . ?
C6 C7 1.363(7) . ?
C7 H7 0.9300 . ?
C7 C8 1.387(6) . ?
C8 H8 0.9300 . ?
C9 C10 1.378(6) . ?
C9 C14 1.381(6) . ?
C10 H10 0.9300 . ?
C10 C11 1.388(6) . ?
C11 H11 0.9300 . ?
C11 C12 1.373(7) . ?
C12 H12 0.9300 . ?
C12 C13 1.356(7) . ?
C13 H13 0.9300 . ?
C13 C14 1.387(6) . ?
C14 H14 0.9300 . ?
C15 C16 1.393(6) . ?
C15 C20 1.390(6) . ?
C16 H16 0.9300 . ?
C16 C17 1.382(7) . ?
C17 H17 0.9300 . ?
C17 C18 1.372(7) . ?
C18 H18 0.9300 . ?
C18 C19 1.378(7) . ?
C19 H19 0.9300 . ?
C19 C20 1.382(6) . ?
C20 H20 0.9300 . ?
C21 C22 1.396(6) . ?
C21 C26 1.378(6) . ?
C22 H22 0.9300 . ?
C22 C23 1.375(6) . ?
C23 H23 0.9300 . ?
C23 C24 1.365(7) . ?
C24 H24 0.9300 . ?
C24 C25 1.366(7) . ?
C25 H25 0.9300 . ?
C25 C26 1.394(6) . ?
C26 H26 0.9300 . ?
C27 C28 1.389(6) . ?
C27 C32 1.383(6) . ?
C28 H28 0.9300 . ?
C28 C29 1.379(6) . ?
C29 H29 0.9300 . ?
C29 C30 1.352(9) . ?
C30 H30 0.9300 . ?
C30 C31 1.368(9) . ?
C31 H31 0.9300 . ?
C31 C32 1.409(7) . ?
C32 H32 0.9300 . ?
C33 C34 1.391(6) . ?
C33 C38 1.380(6) . ?
C34 H34 0.9300 . ?
C34 C35 1.380(6) . ?
C35 H35 0.9300 . ?
C35 C36 1.384(7) . ?
C36 H36 0.9300 . ?
C36 C37 1.357(7) . ?
C37 H37 0.9300 . ?
C37 C38 1.376(6) . ?
C38 H38 0.9300 . ?
C39 C40 1.384(6) . ?
C39 C44 1.388(6) . ?
C40 H40 0.9300 . ?
C40 C41 1.389(6) . ?
C41 H41 0.9300 . ?
C41 C42 1.363(8) . ?
C42 H42 0.9300 . ?
C42 C43 1.374(8) . ?
C43 H43 0.9300 . ?
C43 C44 1.390(7) . ?
C44 H44 0.9300 . ?
C45 C46 1.386(6) . ?
C45 C50 1.389(6) . ?
C46 H46 0.9300 . ?
C46 C47 1.389(7) . ?
C47 H47 0.9300 . ?
C47 C48 1.361(9) . ?
C48 H48 0.9300 . ?
C48 C49 1.368(9) . ?
C49 H49 0.9300 . ?
C49 C50 1.383(7) . ?
C50 H50 0.9300 . ?

loop_
_geom_torsion_atom_site_label_1
_geom_torsion_atom_site_label_2
_geom_torsion_atom_site_label_3
_geom_torsion_atom_site_label_4
_geom_torsion
_geom_torsion_site_symmetry_1
_geom_torsion_site_symmetry_2
_geom_torsion_site_symmetry_3
_geom_torsion_site_symmetry_4
_geom_torsion_publ_flag
Ru1 P1 C33 C34 -75.0(4) . . . . ?
Ru1 P1 C33 C38 100.3(4) . . . . ?
Ru1 P1 C39 C40 -23.2(4) . . . . ?
Ru1 P1 C39 C44 163.5(3) . . . . ?
Ru1 P1 C45 C46 125.2(4) . . . . ?
Ru1 P1 C45 C50 -54.2(4) . . . . ?
Ru1 P2 C15 C16 151.3(3) . . . . ?
Ru1 P2 C15 C20 -37.4(4) . . . . ?
Ru1 P2 C21 C22 -168.8(3) . . . . ?
Ru1 P2 C21 C26 14.3(4) . . . . ?
Ru1 P2 C27 C28 86.2(3) . . . . ?
Ru1 P2 C27 C32 -88.5(4) . . . . ?
Ru1 N1 C2 N2 -3.0(4) . . . . ?
Ru1 N1 C2 C3 178.6(3) . . . . ?
Ru1 N3 C9 C10 -13.5(6) . . . . ?
Ru1 N3 C9 C14 168.0(3) . . . . ?
P1 C33 C34 C35 177.3(4) . . . . ?
P1 C33 C38 C37 -176.6(4) . . . . ?
P1 C39 C40 C41 -172.9(4) . . . . ?
P1 C39 C44 C43 173.3(4) . . . . ?
P1 C45 C46 C47 -175.1(4) . . . . ?
P1 C45 C50 C49 176.6(4) . . . . ?
P2 C15 C16 C17 169.5(4) . . . . ?
P2 C15 C20 C19 -170.8(3) . . . . ?
P2 C21 C22 C23 -177.9(4) . . . . ?
P2 C21 C26 C25 178.2(4) . . . . ?
P2 C27 C28 C29 -177.5(4) . . . . ?
P2 C27 C32 C31 177.6(4) . . . . ?
F1 C6 C7 C8 -179.9(5) . . . . ?
O2 N1 C2 N2 176.3(3) . . . . ?
O2 N1 C2 C3 -2.1(6) . . . . ?
N1 C2 C3 C4 146.7(4) . . . . ?
N1 C2 C3 C8 -35.7(6) . . . . ?
N2 N3 C9 C10 167.5(4) . . . . ?
N2 N3 C9 C14 -11.1(5) . . . . ?
N2 C2 C3 C4 -31.7(5) . . . . ?
N2 C2 C3 C8 145.8(4) . . . . ?
N3 N2 C2 N1 1.1(5) . . . . ?
N3 N2 C2 C3 179.7(3) . . . . ?
N3 C9 C10 C11 -179.6(4) . . . . ?
N3 C9 C14 C13 179.5(4) . . . . ?
C2 N2 N3 Ru1 1.4(4) . . . . ?
C2 N2 N3 C9 -179.4(3) . . . . ?
C2 C3 C4 C5 177.0(4) . . . . ?
C2 C3 C8 C7 -176.4(4) . . . . ?
C3 C4 C5 C6 -0.3(7) . . . . ?
C4 C3 C8 C7 1.2(7) . . . . ?
C4 C5 C6 F1 -179.6(4) . . . . ?
C4 C5 C6 C7 0.6(8) . . . . ?
C5 C6 C7 C8 -0.1(8) . . . . ?
C6 C7 C8 C3 -0.9(8) . . . . ?
C8 C3 C4 C5 -0.6(6) . . . . ?
C9 C10 C11 C12 0.2(8) . . . . ?
C10 C9 C14 C13 0.9(7) . . . . ?
C10 C11 C12 C13 0.7(8) . . . . ?
C11 C12 C13 C14 -0.8(8) . . . . ?
C12 C13 C14 C9 0.0(8) . . . . ?
C14 C9 C10 C11 -1.0(7) . . . . ?
C15 P2 C21 C22 59.8(4) . . . . ?
C15 P2 C21 C26 -117.0(4) . . . . ?
C15 P2 C27 C28 -145.2(3) . . . . ?
C15 P2 C27 C32 40.0(4) . . . . ?
C15 C16 C17 C18 0.9(8) . . . . ?
C16 C15 C20 C19 0.7(6) . . . . ?
C16 C17 C18 C19 1.0(8) . . . . ?
C17 C18 C19 C20 -2.1(8) . . . . ?
C18 C19 C20 C15 1.2(7) . . . . ?
C20 C15 C16 C17 -1.8(7) . . . . ?
C21 P2 C15 C16 -76.3(4) . . . . ?
C21 P2 C15 C20 95.0(4) . . . . ?
C21 P2 C27 C28 -41.3(4) . . . . ?
C21 P2 C27 C32 143.9(4) . . . . ?
C21 C22 C23 C24 -0.1(8) . . . . ?
C22 C21 C26 C25 1.3(7) . . . . ?
C22 C23 C24 C25 0.6(8) . . . . ?
C23 C24 C25 C26 -0.1(8) . . . . ?
C24 C25 C26 C21 -0.9(7) . . . . ?
C26 C21 C22 C23 -0.9(7) . . . . ?
C27 P2 C15 C16 28.4(4) . . . . ?
C27 P2 C15 C20 -160.3(3) . . . . ?
C27 P2 C21 C22 -48.8(4) . . . . ?
C27 P2 C21 C26 134.4(4) . . . . ?
C27 C28 C29 C30 0.0(8) . . . . ?
C28 C27 C32 C31 2.8(6) . . . . ?
C28 C29 C30 C31 2.3(8) . . . . ?
C29 C30 C31 C32 -2.0(8) . . . . ?
C30 C31 C32 C27 -0.6(7) . . . . ?
C32 C27 C28 C29 -2.5(7) . . . . ?
C33 P1 C39 C40 101.0(4) . . . . ?
C33 P1 C39 C44 -72.3(4) . . . . ?
C33 P1 C45 C46 1.8(5) . . . . ?
C33 P1 C45 C50 -177.5(3) . . . . ?
C33 C34 C35 C36 -1.4(7) . . . . ?
C34 C33 C38 C37 -1.2(7) . . . . ?
C34 C35 C36 C37 0.2(8) . . . . ?
C35 C36 C37 C38 0.5(8) . . . . ?
C36 C37 C38 C33 0.1(8) . . . . ?
C38 C33 C34 C35 1.9(7) . . . . ?
C39 P1 C33 C34 155.2(4) . . . . ?
C39 P1 C33 C38 -29.6(4) . . . . ?
C39 P1 C45 C46 -103.8(4) . . . . ?
C39 P1 C45 C50 76.9(4) . . . . ?
C39 C40 C41 C42 -0.1(8) . . . . ?
C40 C39 C44 C43 -0.1(8) . . . . ?
C40 C41 C42 C43 -0.6(9) . . . . ?
C41 C42 C43 C44 1.0(10) . . . . ?
C42 C43 C44 C39 -0.6(9) . . . . ?
C44 C39 C40 C41 0.4(7) . . . . ?
C45 P1 C33 C34 48.5(4) . . . . ?
C45 P1 C33 C38 -136.3(4) . . . . ?
C45 P1 C39 C40 -149.0(4) . . . . ?
C45 P1 C39 C44 37.7(4) . . . . ?
C45 C46 C47 C48 -2.3(9) . . . . ?
C46 C45 C50 C49 -2.8(7) . . . . ?
C46 C47 C48 C49 -1.2(9) . . . . ?
C47 C48 C49 C50 2.7(9) . . . . ?
C48 C49 C50 C45 -0.6(8) . . . . ?
C50 C45 C46 C47 4.2(7) . . . . ?
